data_7018733
loop_
_publ_author_name
'Lin, Qipu'
'Wu, Tao'
'Bu, Xianhui'
'Feng, Pingyun'

_publ_section_title
;
 A twelve-connected porous framework built from rare linear cadmium
 tricarboxylate pentamer.
;
_journal_issue 13
_journal_name_full 'Dalton transactions (Cambridge, England : 2003)'
_journal_page_first 3620
_journal_page_last 3622
_journal_paper_doi 10.1039/c2dt12392d
_journal_volume 41
_journal_year 2012
_chemical_formula_moiety 'C108 H68 Cd5 O28'
_chemical_formula_sum 'C108 H60 Cd5 O28'
_chemical_formula_weight 2367.61
_chemical_name_systematic
;
?
;
_space_group_IT_number 15
_symmetry_cell_setting monoclinic
_symmetry_space_group_name_Hall '-C 2yc'
_symmetry_space_group_name_H-M 'C 1 2/c 1'
_atom_sites_solution_hydrogens geom
_atom_sites_solution_primary direct
_atom_sites_solution_secondary difmap
_audit_creation_method SHELXL-97
_cell_angle_alpha 90.00
_cell_angle_beta 122.73(3)
_cell_angle_gamma 90.00
_cell_formula_units_Z 4
_cell_length_a 35.859(7)
_cell_length_b 17.020(3)
_cell_length_c 27.824(6)
_cell_measurement_reflns_used 540
_cell_measurement_temperature 293(2)
_cell_measurement_theta_max 24.83
_cell_measurement_theta_min 2.74
_cell_volume 14285(7)
_computing_cell_refinement 'Bruker XSCANS'
_computing_data_collection 'Bruker XSCANS'
_computing_data_reduction 'Bruker SHELXTL'
_computing_molecular_graphics 'Bruker SHELXTL'
_computing_publication_material 'Bruker SHELXTL'
_computing_structure_refinement 'SHELXL-97 (Sheldrick, 1997)'
_computing_structure_solution 'SHELXS-97 (Sheldrick, 1990)'
_diffrn_ambient_temperature 293(2)
_diffrn_measured_fraction_theta_full 0.993
_diffrn_measured_fraction_theta_max 0.993
_diffrn_measurement_device_type 'Bruker P4'
_diffrn_measurement_method '\w scans'
_diffrn_radiation_monochromator graphite
_diffrn_radiation_source 'fine-focus sealed tube'
_diffrn_radiation_type MoK\a
_diffrn_radiation_wavelength 0.71073
_diffrn_reflns_av_R_equivalents 0.0432
_diffrn_reflns_av_sigmaI/netI 0.0497
_diffrn_reflns_limit_h_max 42
_diffrn_reflns_limit_h_min -38
_diffrn_reflns_limit_k_max 13
_diffrn_reflns_limit_k_min -20
_diffrn_reflns_limit_l_max 33
_diffrn_reflns_limit_l_min -32
_diffrn_reflns_number 40888
_diffrn_reflns_theta_full 25.15
_diffrn_reflns_theta_max 25.15
_diffrn_reflns_theta_min 1.35
_diffrn_standards_decay_% none
_diffrn_standards_interval_count none
_diffrn_standards_interval_time 0
_diffrn_standards_number none
_exptl_absorpt_coefficient_mu 0.787
_exptl_absorpt_correction_T_max 0.945
_exptl_absorpt_correction_T_min 0.793
_exptl_absorpt_correction_type none
_exptl_crystal_colour colorless
_exptl_crystal_density_diffrn 1.101
_exptl_crystal_density_method 'not measured'
_exptl_crystal_description sheet
_exptl_crystal_F_000 4688.0
_exptl_crystal_size_max 0.30
_exptl_crystal_size_mid 0.24
_exptl_crystal_size_min 0.07
_refine_diff_density_max 1.928
_refine_diff_density_min -1.565
_refine_diff_density_rms 0.123
_refine_ls_extinction_method none
_refine_ls_goodness_of_fit_ref 1.049
_refine_ls_hydrogen_treatment constr
_refine_ls_matrix_type full
_refine_ls_number_parameters 637
_refine_ls_number_reflns 12710
_refine_ls_number_restraints 0
_refine_ls_restrained_S_all 1.049
_refine_ls_R_factor_all 0.0821
_refine_ls_R_factor_gt 0.0682
_refine_ls_shift/su_max 0.001
_refine_ls_shift/su_mean 0.000
_refine_ls_structure_factor_coef Fsqd
_refine_ls_weighting_details 'calc w=1/[\s^2^(Fo^2^)+(0.1400P)^2^+43.0000P] where P=(Fo^2^+2Fc^2^)/3'
_refine_ls_weighting_scheme calc
_refine_ls_wR_factor_gt 0.2056
_refine_ls_wR_factor_ref 0.2143
_reflns_number_gt 9907
_reflns_number_total 12800
_reflns_threshold_expression >2sigma(I)
_cod_data_source_file c2dt12392d.txt
_cod_data_source_block 1
_cod_depositor_comments
;
The following automatic conversions were performed:

'_symmetry_cell_setting' value 'Monoclinic' changed to 'monoclinic'
according to /home/saulius/struct/CIF-dictionaries/cif_core.dic
dictionary named 'cif_core.dic' version 2.4.1 from 2010-06-29.

Automatic conversion script
Id: cif_fix_values 1715 2011-07-08 13:25:40Z adriana 
;
_cod_original_sg_symbol_H-M 'C 2/c'
_cod_database_code 7018733

loop_
_symmetry_equiv_pos_as_xyz
'x, y, z'
'-x, y, -z+1/2'
'x+1/2, y+1/2, z'
'-x+1/2, y+1/2, -z+1/2'
'-x, -y, -z'
'x, -y, z-1/2'
'-x+1/2, -y+1/2, -z'
'x+1/2, -y+1/2, z-1/2'

loop_
_atom_site_label
_atom_site_type_symbol
_atom_site_fract_x
_atom_site_fract_y
_atom_site_fract_z
_atom_site_U_iso_or_equiv
_atom_site_adp_type
_atom_site_occupancy
_atom_site_symmetry_multiplicity
_atom_site_calc_flag
_atom_site_refinement_flags
Cd1 Cd 0.362567(15) 0.20083(3) 0.547927(17) 0.03395(16) Uani 1 1 d .
Cd2 Cd 0.482140(18) 0.17746(3) 0.62953(2) 0.04910(19) Uani 1 1 d .
Cd3 Cd 0.2500 0.7500 0.0000 0.03158(18) Uani 1 2 d S
O1 O 0.08179(19) 0.6140(3) -0.0580(2) 0.0532(13) Uani 1 1 d .
O1W O 0.4586(2) 0.1752(4) 0.6926(2) 0.0764(19) Uani 1 1 d .
O2 O 0.0482(2) 0.5217(3) -0.1197(3) 0.083(2) Uani 1 1 d .
O2W O 0.5254(2) 0.2830(5) 0.6849(3) 0.106(3) Uani 1 1 d .
O3 O 0.34484(19) -0.0961(3) 0.0772(2) 0.0515(13) Uani 1 1 d .
O4 O 0.27452(18) -0.1260(3) 0.0094(2) 0.0455(12) Uani 1 1 d .
O5 O 0.32779(15) 0.2103(3) 0.45511(17) 0.0386(10) Uani 1 1 d .
O6 O 0.26471(15) 0.2722(3) 0.43252(18) 0.0385(10) Uani 1 1 d .
O7 O 0.47269(17) 0.2591(3) 0.5513(2) 0.0571(14) Uani 1 1 d .
O8 O 0.42465(14) 0.2746(2) 0.57774(17) 0.0338(9) Uani 1 1 d .
O9 O 0.0446(2) 0.3986(5) 0.2129(3) 0.090(2) Uani 1 1 d .
O10 O 0.0389(2) 0.3806(4) 0.1294(3) 0.0784(19) Uani 1 1 d .
O11 O 0.38270(19) 0.7487(4) 0.1413(2) 0.0607(15) Uani 1 1 d .
O12 O 0.32151(16) 0.7089(3) 0.06429(19) 0.0437(12) Uani 1 1 d .
C1 C 0.2010(3) 0.3128(4) 0.0893(3) 0.0430(17) Uani 1 1 d .
C2 C 0.2160(3) 0.2523(4) 0.0712(3) 0.0467(19) Uani 1 1 d .
H2A H 0.2063 0.2489 0.0328 0.056 Uiso 1 1 calc R
C3 C 0.2459(3) 0.1949(4) 0.1098(3) 0.0458(18) Uani 1 1 d .
C4 C 0.2594(3) 0.2008(4) 0.1671(3) 0.0466(18) Uani 1 1 d .
H4A H 0.2790 0.1638 0.1932 0.056 Uiso 1 1 calc R
C5 C 0.2442(3) 0.2605(4) 0.1861(3) 0.0415(16) Uani 1 1 d .
C6 C 0.2149(2) 0.3173(4) 0.1467(3) 0.0420(16) Uani 1 1 d .
H6A H 0.2048 0.3580 0.1591 0.050 Uiso 1 1 calc R
C7 C 0.1703(3) 0.3725(4) 0.0476(3) 0.0423(16) Uani 1 1 d .
C8 C 0.1365(3) 0.3500(4) -0.0073(3) 0.0480(18) Uani 1 1 d .
H8A H 0.1333 0.2974 -0.0178 0.058 Uiso 1 1 calc R
C9 C 0.1073(3) 0.4061(4) -0.0467(3) 0.0511(19) Uani 1 1 d .
H9A H 0.0856 0.3910 -0.0837 0.061 Uiso 1 1 calc R
C10 C 0.1112(3) 0.4853(4) -0.0300(3) 0.0482(17) Uani 1 1 d .
C11 C 0.1444(3) 0.5066(4) 0.0241(3) 0.0430(16) Uani 1 1 d .
H11A H 0.1478 0.5591 0.0350 0.052 Uiso 1 1 calc R
C12 C 0.1729(2) 0.4514(4) 0.0623(3) 0.0454(17) Uani 1 1 d .
H12A H 0.1946 0.4672 0.0991 0.054 Uiso 1 1 calc R
C13 C 0.2605(2) 0.1288(4) 0.0905(3) 0.0368(14) Uani 1 1 d .
C14 C 0.3058(2) 0.1109(4) 0.1183(3) 0.0425(16) Uani 1 1 d .
H14A H 0.3267 0.1433 0.1474 0.051 Uiso 1 1 calc R
C15 C 0.3197(3) 0.0453(4) 0.1026(3) 0.0467(17) Uani 1 1 d .
H15A H 0.3498 0.0357 0.1199 0.056 Uiso 1 1 calc R
C16 C 0.2895(2) -0.0055(3) 0.0620(3) 0.0359(14) Uani 1 1 d .
C17 C 0.2451(3) 0.0117(4) 0.0336(3) 0.0450(17) Uani 1 1 d .
H17A H 0.2248 -0.0218 0.0048 0.054 Uiso 1 1 calc R
C18 C 0.2296(2) 0.0782(4) 0.0469(3) 0.0445(16) Uani 1 1 d .
H18A H 0.1994 0.0890 0.0273 0.053 Uiso 1 1 calc R
C19 C 0.2567(2) 0.2615(3) 0.2467(2) 0.0324(13) Uani 1 1 d .
C20 C 0.2995(2) 0.2376(4) 0.2910(3) 0.0409(15) Uani 1 1 d .
H20A H 0.3209 0.2256 0.2829 0.049 Uiso 1 1 calc R
C21 C 0.3096(2) 0.2322(4) 0.3465(3) 0.0398(15) Uani 1 1 d .
H21A H 0.3377 0.2153 0.3751 0.048 Uiso 1 1 calc R
C22 C 0.2795(2) 0.2509(3) 0.3604(2) 0.0335(14) Uani 1 1 d .
C23 C 0.2377(2) 0.2773(4) 0.3176(3) 0.0344(14) Uani 1 1 d .
H23A H 0.2171 0.2920 0.3265 0.041 Uiso 1 1 calc R
C24 C 0.2267(2) 0.2816(3) 0.2612(2) 0.0301(13) Uani 1 1 d .
H24A H 0.1985 0.2983 0.2328 0.036 Uiso 1 1 calc R
C25 C 0.0786(3) 0.5430(5) -0.0723(4) 0.059(2) Uani 1 1 d .
C26 C 0.3034(3) -0.0816(4) 0.0482(3) 0.0430(17) Uani 1 1 d .
C27 C 0.2917(2) 0.2437(4) 0.4219(3) 0.0332(14) Uani 1 1 d .
C28 C 0.3193(2) 0.4723(4) 0.3438(3) 0.0342(14) Uani 1 1 d .
C29 C 0.2749(2) 0.4661(3) 0.3235(3) 0.0353(14) Uani 1 1 d .
H29A H 0.2665 0.4394 0.3454 0.042 Uiso 1 1 calc R
C30 C 0.2418(2) 0.4983(4) 0.2713(3) 0.0391(15) Uani 1 1 d .
C31 C 0.2552(2) 0.5406(4) 0.2404(3) 0.0407(15) Uani 1 1 d .
H31A H 0.2339 0.5638 0.2061 0.049 Uiso 1 1 calc R
C32 C 0.2999(2) 0.5487(4) 0.2599(3) 0.0387(15) Uani 1 1 d .
C33 C 0.3309(2) 0.5125(4) 0.3100(3) 0.0378(15) Uani 1 1 d .
H33A H 0.3606 0.5147 0.3218 0.045 Uiso 1 1 calc R
C34 C 0.3529(2) 0.4320(4) 0.3982(3) 0.0371(14) Uani 1 1 d .
C35 C 0.3894(2) 0.3953(4) 0.4028(3) 0.0455(17) Uani 1 1 d .
H35A H 0.3944 0.3999 0.3735 0.055 Uiso 1 1 calc R
C36 C 0.4182(2) 0.3519(4) 0.4514(3) 0.0426(16) Uani 1 1 d .
H36A H 0.4428 0.3277 0.4549 0.051 Uiso 1 1 calc R
C37 C 0.41009(19) 0.3447(3) 0.4950(2) 0.0319(13) Uani 1 1 d .
C38 C 0.3743(2) 0.3830(4) 0.4904(3) 0.0342(14) Uani 1 1 d .
H38A H 0.3695 0.3800 0.5201 0.041 Uiso 1 1 calc R
C39 C 0.34561(19) 0.4257(3) 0.4418(2) 0.0308(13) Uani 1 1 d .
H39A H 0.3212 0.4504 0.4385 0.037 Uiso 1 1 calc R
C40 C 0.1938(2) 0.4833(4) 0.2491(3) 0.0383(15) Uani 1 1 d .
C41 C 0.1799(2) 0.4623(4) 0.2841(3) 0.0407(15) Uani 1 1 d .
H41A H 0.2001 0.4645 0.3234 0.049 Uiso 1 1 calc R
C42 C 0.1368(2) 0.4376(4) 0.2638(3) 0.0488(17) Uani 1 1 d .
H42A H 0.1283 0.4235 0.2888 0.059 Uiso 1 1 calc R
C43 C 0.1063(2) 0.4345(4) 0.2041(3) 0.0480(18) Uani 1 1 d .
C44 C 0.1193(2) 0.4555(4) 0.1683(3) 0.0491(18) Uani 1 1 d .
H44A H 0.0988 0.4534 0.1290 0.059 Uiso 1 1 calc R
C45 C 0.1618(3) 0.4799(4) 0.1883(3) 0.0508(18) Uani 1 1 d .
H45A H 0.1699 0.4940 0.1628 0.061 Uiso 1 1 calc R
C46 C 0.3132(3) 0.5895(5) 0.2240(3) 0.0501(19) Uani 1 1 d .
C47 C 0.3500(3) 0.6342(5) 0.2472(3) 0.055(2) Uani 1 1 d .
H47A H 0.3682 0.6379 0.2868 0.065 Uiso 1 1 calc R
C48 C 0.3616(2) 0.6748(5) 0.2141(3) 0.055(2) Uani 1 1 d .
H48A H 0.3866 0.7070 0.2313 0.066 Uiso 1 1 calc R
C49 C 0.3357(2) 0.6673(5) 0.1544(3) 0.0449(17) Uani 1 1 d .
C50 C 0.2990(3) 0.6201(4) 0.1307(3) 0.0465(18) Uani 1 1 d .
H50A H 0.2819 0.6141 0.0913 0.056 Uiso 1 1 calc R
C51 C 0.2867(3) 0.5813(4) 0.1632(3) 0.0443(16) Uani 1 1 d .
H51A H 0.2614 0.5500 0.1460 0.053 Uiso 1 1 calc R
C52 C 0.4383(2) 0.2893(4) 0.5438(3) 0.0389(15) Uani 1 1 d .
C53 C 0.0598(2) 0.4020(5) 0.1805(4) 0.057(2) Uani 1 1 d .
C54 C 0.3473(3) 0.7110(5) 0.1189(3) 0.0479(18) Uani 1 1 d .

loop_
_atom_site_aniso_label
_atom_site_aniso_U_11
_atom_site_aniso_U_22
_atom_site_aniso_U_33
_atom_site_aniso_U_23
_atom_site_aniso_U_13
_atom_site_aniso_U_12
Cd1 0.0311(3) 0.0486(3) 0.0192(2) -0.00443(17) 0.0117(2) -0.0118(2)
Cd2 0.0392(3) 0.0462(3) 0.0280(3) 0.0045(2) -0.0041(2) 0.0099(2)
Cd3 0.0356(4) 0.0371(3) 0.0277(3) 0.0088(2) 0.0208(3) 0.0128(3)
O1 0.065(4) 0.044(3) 0.064(3) 0.015(2) 0.044(3) 0.016(2)
O1W 0.100(5) 0.076(4) 0.033(3) 0.018(3) 0.023(3) 0.021(4)
O2 0.074(4) 0.059(3) 0.055(4) 0.019(3) -0.005(3) 0.015(3)
O2W 0.060(4) 0.091(5) 0.077(5) -0.016(4) -0.022(4) -0.019(4)
O3 0.059(4) 0.063(3) 0.046(3) 0.000(2) 0.038(3) 0.011(3)
O4 0.068(3) 0.033(2) 0.041(3) 0.006(2) 0.033(3) 0.007(2)
O5 0.033(3) 0.059(3) 0.018(2) 0.0015(19) 0.010(2) -0.013(2)
O6 0.045(3) 0.047(2) 0.028(2) -0.0070(19) 0.022(2) -0.013(2)
O7 0.040(3) 0.066(3) 0.057(3) 0.031(3) 0.021(3) 0.028(3)
O8 0.028(2) 0.031(2) 0.029(2) 0.0062(17) 0.0067(19) -0.0035(17)
O9 0.040(4) 0.122(6) 0.069(4) 0.017(4) 0.004(3) -0.033(4)
O10 0.052(4) 0.083(4) 0.062(4) -0.006(3) 0.006(3) -0.021(3)
O11 0.050(3) 0.094(4) 0.038(3) 0.026(3) 0.024(3) 0.009(3)
O12 0.045(3) 0.062(3) 0.032(2) 0.021(2) 0.026(2) 0.031(2)
C1 0.062(5) 0.034(3) 0.024(3) 0.004(2) 0.018(3) 0.014(3)
C2 0.075(5) 0.041(3) 0.025(3) 0.005(3) 0.028(4) 0.024(3)
C3 0.067(5) 0.043(4) 0.026(3) 0.003(3) 0.024(4) 0.017(3)
C4 0.066(5) 0.042(4) 0.024(3) 0.009(3) 0.019(3) 0.020(3)
C5 0.056(4) 0.041(3) 0.021(3) 0.000(2) 0.018(3) 0.006(3)
C6 0.052(4) 0.040(3) 0.029(3) -0.002(3) 0.019(3) 0.022(3)
C7 0.060(5) 0.044(3) 0.026(3) 0.011(3) 0.026(3) 0.023(3)
C8 0.062(5) 0.034(3) 0.029(3) 0.002(3) 0.012(3) 0.008(3)
C9 0.060(5) 0.043(4) 0.031(4) -0.003(3) 0.012(4) 0.006(3)
C10 0.057(5) 0.047(4) 0.032(4) 0.004(3) 0.019(4) 0.007(3)
C11 0.065(5) 0.030(3) 0.032(3) 0.006(3) 0.024(4) 0.002(3)
C12 0.042(4) 0.060(4) 0.023(3) -0.005(3) 0.010(3) 0.001(3)
C13 0.041(4) 0.037(3) 0.027(3) 0.009(2) 0.016(3) 0.015(3)
C14 0.053(4) 0.041(4) 0.029(3) -0.005(3) 0.019(3) 0.005(3)
C15 0.049(4) 0.043(4) 0.047(4) 0.003(3) 0.025(4) 0.011(3)
C16 0.051(4) 0.032(3) 0.038(3) 0.010(3) 0.033(3) 0.012(3)
C17 0.060(5) 0.040(3) 0.042(4) -0.010(3) 0.032(4) -0.005(3)
C18 0.044(4) 0.053(4) 0.037(4) -0.010(3) 0.023(3) -0.002(3)
C19 0.033(3) 0.034(3) 0.025(3) -0.003(2) 0.013(3) -0.001(3)
C20 0.041(4) 0.062(4) 0.023(3) -0.004(3) 0.019(3) 0.003(3)
C21 0.036(4) 0.059(4) 0.029(3) 0.006(3) 0.021(3) 0.006(3)
C22 0.037(4) 0.041(3) 0.015(3) -0.008(2) 0.009(3) -0.021(3)
C23 0.032(3) 0.038(3) 0.031(3) -0.009(3) 0.016(3) -0.009(3)
C24 0.030(3) 0.027(3) 0.026(3) -0.004(2) 0.011(3) -0.009(2)
C25 0.048(5) 0.049(4) 0.052(5) 0.015(4) 0.009(4) 0.000(4)
C26 0.074(6) 0.032(3) 0.036(4) 0.004(3) 0.038(4) 0.003(3)
C27 0.040(4) 0.042(3) 0.022(3) -0.011(2) 0.020(3) -0.018(3)
C28 0.035(4) 0.039(3) 0.030(3) 0.006(2) 0.019(3) 0.008(3)
C29 0.039(4) 0.031(3) 0.038(3) 0.008(2) 0.021(3) 0.006(3)
C30 0.043(4) 0.033(3) 0.036(3) 0.000(3) 0.018(3) 0.006(3)
C31 0.046(4) 0.040(3) 0.027(3) 0.013(3) 0.014(3) 0.010(3)
C32 0.033(4) 0.054(4) 0.032(3) 0.016(3) 0.020(3) 0.005(3)
C33 0.028(3) 0.057(4) 0.029(3) 0.014(3) 0.016(3) 0.006(3)
C34 0.028(3) 0.044(3) 0.029(3) 0.004(3) 0.008(3) -0.003(3)
C35 0.036(4) 0.064(4) 0.041(4) 0.024(3) 0.023(3) 0.015(3)
C36 0.032(4) 0.058(4) 0.035(4) 0.022(3) 0.016(3) 0.014(3)
C37 0.022(3) 0.034(3) 0.029(3) 0.008(2) 0.006(3) 0.003(2)
C38 0.028(3) 0.043(3) 0.031(3) 0.008(3) 0.015(3) 0.000(3)
C39 0.022(3) 0.039(3) 0.024(3) 0.009(2) 0.008(3) 0.002(2)
C40 0.027(3) 0.044(4) 0.036(3) 0.002(3) 0.011(3) 0.005(3)
C41 0.029(3) 0.057(4) 0.027(3) -0.007(3) 0.009(3) -0.003(3)
C42 0.034(4) 0.056(4) 0.043(4) -0.006(3) 0.012(3) -0.002(3)
C43 0.029(4) 0.041(4) 0.050(4) 0.004(3) 0.005(3) -0.015(3)
C44 0.029(4) 0.058(4) 0.039(4) 0.005(3) 0.005(3) -0.006(3)
C45 0.051(5) 0.043(4) 0.038(4) -0.002(3) 0.011(4) 0.006(3)
C46 0.044(4) 0.067(5) 0.039(4) 0.030(3) 0.022(4) 0.010(4)
C47 0.048(5) 0.079(5) 0.044(4) 0.030(4) 0.030(4) 0.019(4)
C48 0.026(4) 0.098(6) 0.038(4) 0.032(4) 0.016(3) 0.017(4)
C49 0.042(4) 0.066(4) 0.034(4) 0.021(3) 0.025(3) 0.016(4)
C50 0.052(5) 0.060(4) 0.034(4) 0.018(3) 0.028(4) 0.024(4)
C51 0.050(4) 0.049(4) 0.040(4) 0.007(3) 0.028(4) 0.006(3)
C52 0.037(4) 0.035(3) 0.036(4) 0.019(3) 0.014(3) 0.002(3)
C53 0.020(4) 0.052(4) 0.063(5) 0.005(4) -0.001(4) -0.012(3)
C54 0.047(5) 0.063(5) 0.033(4) 0.018(3) 0.021(4) 0.021(4)

loop_
_atom_type_symbol
_atom_type_description
_atom_type_scat_dispersion_real
_atom_type_scat_dispersion_imag
_atom_type_scat_source
C C 0.0033 0.0016 'International Tables Vol C Tables 4.2.6.8 and 6.1.1.4'
H H 0.0000 0.0000 'International Tables Vol C Tables 4.2.6.8 and 6.1.1.4'
Cd Cd -0.8075 1.2024 'International Tables Vol C Tables 4.2.6.8 and 6.1.1.4'
Cl Cl 0.1484 0.1585 'International Tables Vol C Tables 4.2.6.8 and 6.1.1.4'
N N 0.0061 0.0033 'International Tables Vol C Tables 4.2.6.8 and 6.1.1.4'
O O 0.0106 0.0060 'International Tables Vol C Tables 4.2.6.8 and 6.1.1.4'

loop_
_geom_angle_atom_site_label_1
_geom_angle_atom_site_label_2
_geom_angle_atom_site_label_3
_geom_angle
_geom_angle_site_symmetry_1
_geom_angle_site_symmetry_3
O5 Cd1 O3 113.90(18) . 6_556
O5 Cd1 O8 102.11(15) . .
O3 Cd1 O8 137.15(18) 6_556 .
O5 Cd1 O12 99.48(17) . 6_566
O3 Cd1 O12 97.00(18) 6_556 6_566
O8 Cd1 O12 99.26(15) . 6_566
O5 Cd1 O1 95.28(18) . 4_545
O3 Cd1 O1 81.04(19) 6_556 4_545
O8 Cd1 O1 73.00(16) . 4_545
O12 Cd1 O1 164.55(17) 6_566 4_545
O5 Cd1 O11 151.9(2) . 6_566
O3 Cd1 O11 82.5(2) 6_556 6_566
O8 Cd1 O11 75.61(18) . 6_566
O12 Cd1 O11 54.35(19) 6_566 6_566
O1 Cd1 O11 110.3(2) 4_545 6_566
O5 Cd1 C54 126.7(2) . 6_566
O3 Cd1 C54 88.1(2) 6_556 6_566
O8 Cd1 C54 88.46(19) . 6_566
O12 Cd1 C54 27.6(2) 6_566 6_566
O1 Cd1 C54 137.1(2) 4_545 6_566
O11 Cd1 C54 26.9(2) 6_566 6_566
O5 Cd1 Cd3 74.67(13) . 4_545
O3 Cd1 Cd3 80.45(15) 6_556 4_545
O8 Cd1 Cd3 133.15(11) . 4_545
O12 Cd1 Cd3 38.79(11) 6_566 4_545
O1 Cd1 Cd3 153.00(12) 4_545 4_545
O11 Cd1 Cd3 86.54(15) 6_566 4_545
C54 Cd1 Cd3 61.42(17) 6_566 4_545
O5 Cd1 Cd2 118.30(13) . .
O3 Cd1 Cd2 99.23(15) 6_556 .
O8 Cd1 Cd2 40.86(10) . .
O12 Cd1 Cd2 127.30(11) 6_566 .
O1 Cd1 Cd2 39.18(12) 4_545 .
O11 Cd1 Cd2 78.68(14) 6_566 .
C54 Cd1 Cd2 103.69(17) 6_566 .
Cd3 Cd1 Cd2 165.100(17) 4_545 .
O10 Cd2 O1W 133.5(2) 8_556 .
O10 Cd2 O2W 93.4(3) 8_556 .
O1W Cd2 O2W 84.2(3) . .
O10 Cd2 O1 105.4(2) 8_556 4_545
O1W Cd2 O1 92.6(2) . 4_545
O2W Cd2 O1 156.5(2) . 4_545
O10 Cd2 O8 140.8(2) 8_556 .
O1W Cd2 O8 85.45(18) . .
O2W Cd2 O8 85.2(2) . .
O1 Cd2 O8 71.37(17) 4_545 .
O10 Cd2 O7 86.5(2) 8_556 .
O1W Cd2 O7 138.53(19) . .
O2W Cd2 O7 82.7(3) . .
O1 Cd2 O7 84.54(19) 4_545 .
O8 Cd2 O7 54.41(16) . .
O10 Cd2 O9 55.3(2) 8_556 8_556
O1W Cd2 O9 78.6(2) . 8_556
O2W Cd2 O9 81.1(3) . 8_556
O1 Cd2 O9 121.1(2) 4_545 8_556
O8 Cd2 O9 159.89(19) . 8_556
O7 Cd2 O9 137.0(2) . 8_556
O10 Cd2 C53 27.4(3) 8_556 8_556
O1W Cd2 C53 106.7(3) . 8_556
O2W Cd2 C53 84.8(3) . 8_556
O1 Cd2 C53 118.3(2) 4_545 8_556
O8 Cd2 C53 163.4(2) . 8_556
O7 Cd2 C53 111.0(3) . 8_556
O9 Cd2 C53 28.0(2) 8_556 8_556
O10 Cd2 C52 112.9(2) 8_556 .
O1W Cd2 C52 113.0(2) . .
O2W Cd2 C52 84.5(2) . .
O1 Cd2 C52 75.30(19) 4_545 .
O8 Cd2 C52 27.86(18) . .
O7 Cd2 C52 26.61(18) . .
O9 Cd2 C52 160.5(2) 8_556 .
C53 Cd2 C52 137.5(3) 8_556 .
O10 Cd2 O2 83.7(2) 8_556 4_545
O1W Cd2 O2 77.2(2) . 4_545
O2W Cd2 O2 150.8(2) . 4_545
O1 Cd2 O2 48.20(18) 4_545 4_545
O8 Cd2 O2 115.14(17) . 4_545
O7 Cd2 O2 125.9(2) . 4_545
O9 Cd2 O2 73.3(2) 8_556 4_545
C53 Cd2 O2 79.3(2) 8_556 4_545
C52 Cd2 O2 123.41(19) . 4_545
O10 Cd2 Cd1 143.69(16) 8_556 .
O1W Cd2 Cd1 71.66(17) . .
O2W Cd2 Cd1 118.0(2) . .
O1 Cd2 Cd1 39.98(13) 4_545 .
O8 Cd2 Cd1 38.20(10) . .
O7 Cd2 Cd1 80.37(13) . .
O9 Cd2 Cd1 141.9(2) 8_556 .
C53 Cd2 Cd1 156.27(17) 8_556 .
C52 Cd2 Cd1 57.26(14) . .
O2 Cd2 Cd1 77.25(14) 4_545 .
O6 Cd3 O6 180.0(2) 6_565 4
O6 Cd3 O4 89.93(17) 6_565 7
O6 Cd3 O4 90.07(17) 4 7
O6 Cd3 O4 90.07(17) 6_565 1_565
O6 Cd3 O4 89.93(17) 4 1_565
O4 Cd3 O4 180.00(8) 7 1_565
O6 Cd3 O12 86.11(15) 6_565 .
O6 Cd3 O12 93.89(15) 4 .
O4 Cd3 O12 90.38(19) 7 .
O4 Cd3 O12 89.62(19) 1_565 .
O6 Cd3 O12 93.89(15) 6_565 7_565
O6 Cd3 O12 86.11(15) 4 7_565
O4 Cd3 O12 89.62(19) 7 7_565
O4 Cd3 O12 90.38(19) 1_565 7_565
O12 Cd3 O12 180.0(2) . 7_565
O6 Cd3 Cd1 67.94(13) 6_565 6_565
O6 Cd3 Cd1 112.06(13) 4 6_565
O4 Cd3 Cd1 123.47(13) 7 6_565
O4 Cd3 Cd1 56.53(13) 1_565 6_565
O12 Cd3 Cd1 39.47(12) . 6_565
O12 Cd3 Cd1 140.53(12) 7_565 6_565
O6 Cd3 Cd1 112.06(13) 6_565 4
O6 Cd3 Cd1 67.94(13) 4 4
O4 Cd3 Cd1 56.53(13) 7 4
O4 Cd3 Cd1 123.47(13) 1_565 4
O12 Cd3 Cd1 140.53(12) . 4
O12 Cd3 Cd1 39.47(12) 7_565 4
Cd1 Cd3 Cd1 180.000(13) 6_565 4
C25 O1 Cd2 107.3(5) . 4
C25 O1 Cd1 124.2(5) . 4
Cd2 O1 Cd1 100.84(18) 4 4
C25 O2 Cd2 84.2(5) . 4
C26 O3 Cd1 113.3(4) . 6
C26 O4 Cd3 138.5(4) . 1_545
C27 O5 Cd1 127.6(4) . .
C27 O6 Cd3 134.0(4) . 4_545
C52 O7 Cd2 91.8(4) . .
C52 O8 Cd1 121.1(4) . .
C52 O8 Cd2 91.8(4) . .
Cd1 O8 Cd2 100.94(15) . .
C53 O9 Cd2 83.2(5) . 8_455
C53 O10 Cd2 96.3(6) . 8_455
C54 O11 Cd1 90.8(4) . 6_565
C54 O12 Cd3 134.3(4) . .
C54 O12 Cd1 95.0(5) . 6_565
Cd3 O12 Cd1 101.73(16) . 6_565
C2 C1 C6 119.4(6) . .
C2 C1 C7 119.9(6) . .
C6 C1 C7 120.7(6) . .
C1 C2 C3 121.6(6) . .
C1 C2 H2A 119.2 . .
C3 C2 H2A 119.2 . .
C4 C3 C2 117.8(6) . .
C4 C3 C13 120.3(6) . .
C2 C3 C13 121.8(6) . .
C5 C4 C3 121.6(6) . .
C5 C4 H4A 119.2 . .
C3 C4 H4A 119.2 . .
C4 C5 C6 119.1(6) . .
C4 C5 C19 119.9(6) . .
C6 C5 C19 120.9(6) . .
C1 C6 C5 120.5(6) . .
C1 C6 H6A 119.8 . .
C5 C6 H6A 119.8 . .
C12 C7 C8 117.8(6) . .
C12 C7 C1 121.7(6) . .
C8 C7 C1 120.4(6) . .
C7 C8 C9 120.6(6) . .
C7 C8 H8A 119.7 . .
C9 C8 H8A 119.7 . .
C8 C9 C10 119.6(6) . .
C8 C9 H9A 120.2 . .
C10 C9 H9A 120.2 . .
C11 C10 C9 119.2(6) . .
C11 C10 C25 122.5(7) . .
C9 C10 C25 118.3(7) . .
C10 C11 C12 120.8(6) . .
C10 C11 H11A 119.6 . .
C12 C11 H11A 119.6 . .
C11 C12 C7 121.9(6) . .
C11 C12 H12A 119.0 . .
C7 C12 H12A 119.0 . .
C14 C13 C18 118.5(6) . .
C14 C13 C3 120.1(6) . .
C18 C13 C3 121.2(6) . .
C15 C14 C13 120.5(6) . .
C15 C14 H14A 119.8 . .
C13 C14 H14A 119.8 . .
C16 C15 C14 120.7(7) . .
C16 C15 H15A 119.6 . .
C14 C15 H15A 119.6 . .
C15 C16 C17 119.6(6) . .
C15 C16 C26 122.0(6) . .
C17 C16 C26 118.4(6) . .
C16 C17 C18 121.5(7) . .
C16 C17 H17A 119.2 . .
C18 C17 H17A 119.2 . .
C17 C18 C13 119.0(7) . .
C17 C18 H18A 120.5 . .
C13 C18 H18A 120.5 . .
C24 C19 C20 118.0(5) . .
C24 C19 C5 121.8(6) . .
C20 C19 C5 120.2(6) . .
C21 C20 C19 119.7(6) . .
C21 C20 H20A 120.1 . .
C19 C20 H20A 120.1 . .
C22 C21 C20 122.1(6) . .
C22 C21 H21A 119.0 . .
C20 C21 H21A 119.0 . .
C21 C22 C23 118.8(5) . .
C21 C22 C27 120.6(6) . .
C23 C22 C27 120.6(6) . .
C22 C23 C24 119.8(6) . .
C22 C23 H23A 120.1 . .
C24 C23 H23A 120.1 . .
C19 C24 C23 121.6(6) . .
C19 C24 H24A 119.2 . .
C23 C24 H24A 119.2 . .
O2 C25 O1 119.9(7) . .
O2 C25 C10 121.0(7) . .
O1 C25 C10 119.0(7) . .
O4 C26 O3 124.1(6) . .
O4 C26 C16 119.9(7) . .
O3 C26 C16 115.9(6) . .
O5 C27 O6 128.7(5) . .
O5 C27 C22 114.9(6) . .
O6 C27 C22 116.4(6) . .
C29 C28 C33 117.5(6) . .
C29 C28 C34 119.9(6) . .
C33 C28 C34 122.5(6) . .
C28 C29 C30 122.6(6) . .
C28 C29 H29A 118.7 . .
C30 C29 H29A 118.7 . .
C31 C30 C29 117.6(6) . .
C31 C30 C40 122.3(6) . .
C29 C30 C40 120.0(6) . .
C30 C31 C32 121.3(6) . .
C30 C31 H31A 119.3 . .
C32 C31 H31A 119.3 . .
C33 C32 C31 118.6(6) . .
C33 C32 C46 120.9(6) . .
C31 C32 C46 120.2(6) . .
C32 C33 C28 122.1(6) . .
C32 C33 H33A 118.9 . .
C28 C33 H33A 118.9 . .
C39 C34 C35 120.1(6) . .
C39 C34 C28 119.7(6) . .
C35 C34 C28 120.0(6) . .
C36 C35 C34 119.6(6) . .
C36 C35 H35A 120.2 . .
C34 C35 H35A 120.2 . .
C35 C36 C37 119.8(6) . .
C35 C36 H36A 120.1 . .
C37 C36 H36A 120.1 . .
C38 C37 C36 119.8(5) . .
C38 C37 C52 120.9(6) . .
C36 C37 C52 119.0(6) . .
C37 C38 C39 120.0(6) . .
C37 C38 H38A 120.0 . .
C39 C38 H38A 120.0 . .
C34 C39 C38 120.6(6) . .
C34 C39 H39A 119.7 . .
C38 C39 H39A 119.7 . .
C41 C40 C45 117.4(6) . .
C41 C40 C30 122.2(6) . .
C45 C40 C30 119.9(6) . .
C40 C41 C42 123.1(6) . .
C40 C41 H41A 118.5 . .
C42 C41 H41A 118.5 . .
C41 C42 C43 118.2(7) . .
C41 C42 H42A 120.9 . .
C43 C42 H42A 120.9 . .
C44 C43 C42 120.0(7) . .
C44 C43 C53 120.5(7) . .
C42 C43 C53 119.3(7) . .
C43 C44 C45 121.9(7) . .
C43 C44 H44A 119.1 . .
C45 C44 H44A 119.1 . .
C44 C45 C40 119.5(7) . .
C44 C45 H45A 120.2 . .
C40 C45 H45A 120.2 . .
C47 C46 C51 118.5(6) . .
C47 C46 C32 121.7(7) . .
C51 C46 C32 119.8(7) . .
C46 C47 C48 122.1(7) . .
C46 C47 H47A 119.0 . .
C48 C47 H47A 119.0 . .
C47 C48 C49 119.8(8) . .
C47 C48 H48A 120.1 . .
C49 C48 H48A 120.1 . .
C50 C49 C48 118.2(6) . .
C50 C49 C54 121.4(7) . .
C48 C49 C54 120.3(7) . .
C49 C50 C51 122.3(7) . .
C49 C50 H50A 118.9 . .
C51 C50 H50A 118.9 . .
C50 C51 C46 119.0(7) . .
C50 C51 H51A 120.5 . .
C46 C51 H51A 120.5 . .
O7 C52 O8 121.7(5) . .
O7 C52 C37 122.0(6) . .
O8 C52 C37 116.3(6) . .
O7 C52 Cd2 61.5(3) . .
O8 C52 Cd2 60.4(3) . .
C37 C52 Cd2 173.9(4) . .
O10 C53 O9 124.5(7) . .
O10 C53 C43 115.8(9) . .
O9 C53 C43 119.7(7) . .
O10 C53 Cd2 56.3(4) . 8_455
O9 C53 Cd2 68.8(4) . 8_455
C43 C53 Cd2 168.8(6) . 8_455
O11 C54 O12 119.5(7) . .
O11 C54 C49 120.4(7) . .
O12 C54 C49 120.1(7) . .
O11 C54 Cd1 62.3(4) . 6_565
O12 C54 Cd1 57.5(4) . 6_565
C49 C54 Cd1 175.5(5) . 6_565

loop_
_geom_bond_atom_site_label_1
_geom_bond_atom_site_label_2
_geom_bond_distance
_geom_bond_site_symmetry_2
Cd1 O5 2.184(4) .
Cd1 O3 2.192(5) 6_556
Cd1 O8 2.286(4) .
Cd1 O12 2.337(5) 6_566
Cd1 O1 2.374(5) 4_545
Cd1 O11 2.446(5) 6_566
Cd1 C54 2.761(7) 6_566
Cd1 Cd3 3.5988(11) 4_545
Cd1 Cd2 3.6292(15) .
Cd2 O10 2.266(7) 8_556
Cd2 O1W 2.325(7) .
Cd2 O2W 2.328(7) .
Cd2 O1 2.334(5) 4_545
Cd2 O8 2.418(4) .
Cd2 O7 2.446(5) .
Cd2 O9 2.541(6) 8_556
Cd2 C53 2.706(7) 8_556
Cd2 C52 2.780(6) .
Cd2 O2 2.822(6) 4_545
Cd3 O6 2.240(4) 6_565
Cd3 O6 2.240(4) 4
Cd3 O4 2.247(5) 7
Cd3 O4 2.247(5) 1_565
Cd3 O12 2.303(5) .
Cd3 O12 2.303(5) 7_565
Cd3 Cd1 3.5988(11) 6_565
Cd3 Cd1 3.5988(11) 4
O1 C25 1.258(9) .
O1 Cd2 2.334(5) 4
O1 Cd1 2.374(5) 4
O2 C25 1.228(10) .
O2 Cd2 2.822(6) 4
O3 C26 1.275(9) .
O3 Cd1 2.192(5) 6
O4 C26 1.264(9) .
O4 Cd3 2.247(5) 1_545
O5 C27 1.249(8) .
O6 C27 1.251(8) .
O6 Cd3 2.240(4) 4_545
O7 C52 1.246(8) .
O8 C52 1.300(8) .
O9 C53 1.282(11) .
O9 Cd2 2.541(6) 8_455
O10 C53 1.252(10) .
O10 Cd2 2.266(7) 8_455
O11 C54 1.249(10) .
O11 Cd1 2.446(5) 6_565
O12 C54 1.282(9) .
O12 Cd1 2.337(5) 6_565
C1 C2 1.378(9) .
C1 C6 1.394(9) .
C1 C7 1.485(9) .
C2 C3 1.418(9) .
C2 H2A 0.9300 .
C3 C4 1.399(9) .
C3 C13 1.458(9) .
C4 C5 1.385(9) .
C4 H4A 0.9300 .
C5 C6 1.414(9) .
C5 C19 1.493(8) .
C6 H6A 0.9300 .
C7 C12 1.392(10) .
C7 C8 1.395(10) .
C8 C9 1.403(10) .
C8 H8A 0.9300 .
C9 C10 1.409(10) .
C9 H9A 0.9300 .
C10 C11 1.370(10) .
C10 C25 1.491(10) .
C11 C12 1.372(9) .
C11 H11A 0.9300 .
C12 H12A 0.9300 .
C13 C14 1.406(10) .
C13 C18 1.409(9) .
C14 C15 1.384(9) .
C14 H14A 0.9300 .
C15 C16 1.369(10) .
C15 H15A 0.9300 .
C16 C17 1.373(10) .
C16 C26 1.511(9) .
C17 C18 1.395(9) .
C17 H17A 0.9300 .
C18 H18A 0.9300 .
C19 C24 1.380(9) .
C19 C20 1.412(9) .
C20 C21 1.386(9) .
C20 H20A 0.9300 .
C21 C22 1.368(9) .
C21 H21A 0.9300 .
C22 C23 1.393(9) .
C22 C27 1.523(8) .
C23 C24 1.398(8) .
C23 H23A 0.9300 .
C24 H24A 0.9300 .
C28 C29 1.377(9) .
C28 C33 1.395(8) .
C28 C34 1.498(8) .
C29 C30 1.397(9) .
C29 H29A 0.9300 .
C30 C31 1.391(9) .
C30 C40 1.502(9) .
C31 C32 1.394(9) .
C31 H31A 0.9300 .
C32 C33 1.372(9) .
C32 C46 1.492(9) .
C33 H33A 0.9300 .
C34 C39 1.374(9) .
C34 C35 1.393(9) .
C35 C36 1.390(9) .
C35 H35A 0.9300 .
C36 C37 1.398(9) .
C36 H36A 0.9300 .
C37 C38 1.382(9) .
C37 C52 1.507(8) .
C38 C39 1.384(8) .
C38 H38A 0.9300 .
C39 H39A 0.9300 .
C40 C41 1.360(9) .
C40 C45 1.445(9) .
C41 C42 1.394(10) .
C41 H41A 0.9300 .
C42 C43 1.411(10) .
C42 H42A 0.9300 .
C43 C44 1.357(11) .
C43 C53 1.528(10) .
C44 C45 1.373(11) .
C44 H44A 0.9300 .
C45 H45A 0.9300 .
C46 C47 1.347(11) .
C46 C51 1.429(10) .
C47 C48 1.385(10) .
C47 H47A 0.9300 .
C48 C49 1.402(10) .
C48 H48A 0.9300 .
C49 C50 1.369(11) .
C49 C54 1.465(10) .
C50 C51 1.372(9) .
C50 H50A 0.9300 .
C51 H51A 0.9300 .
C53 Cd2 2.706(7) 8_455
C54 Cd1 2.761(7) 6_565
